data_7125040
loop_
_publ_author_name
'Waitschat, S.'
'Reinsch, H.'
'Stock, N.'

_publ_section_title
;
 Water-based synthesis and characterisation of a new Zr-MOF with a unique
 inorganic building unit.
;
_journal_issue 86
_journal_name_full 'Chemical communications (Cambridge, England)'
_journal_page_first 12698
_journal_page_last 12701
_journal_paper_doi 10.1039/c6cc06287c
_journal_volume 52
_journal_year 2016
_chemical_formula_sum 'C44.16 N8 O76 Zr12'
_chemical_formula_weight 2952.97
_chemical_name_mineral CAU-22
_chemical_name_systematic CAU-22
_space_group_IT_number 12
_space_group_name_Hall '-C 2y'
_space_group_name_H-M_alt 'C 1 2/m 1'
_symmetry_cell_setting monoclinic
_symmetry_Int_Tables_number 12
_symmetry_space_group_name_Hall '-C 2y'
_symmetry_space_group_name_H-M 'C 1 2/m 1'
_audit_update_record
;
2016-07-26 deposited with the CCDC.
2016-09-12 downloaded from the CCDC.
;
_cell_angle_alpha 90
_cell_angle_beta 84.1730(30)
_cell_angle_gamma 90
_cell_formula_units_Z 1
_cell_length_a 21.28954(73)
_cell_length_b 14.55846(52)
_cell_length_c 8.10658(33)
_cell_volume 2499.59(16)
_diffrn_ambient_temperature 298
_diffrn_measurement_device_type 'STOE Stadi P Cu Ka1'
_diffrn_radiation_wavelength 1.540598
_cod_data_source_file c6cc06287c2.cif
_cod_data_source_block structure
_cod_original_cell_volume 2499.59(15)
_cod_original_sg_symbol_H-M C2/M
_cod_original_formula_sum ' C44.16 N8 O76 Zr12 '
_cod_database_code 7125040

loop_
_symmetry_equiv_pos_as_xyz
'-x, -y, -z'
'-x, y, -z'
'x, -y, z'
'x, y, z'
'-x+1/2, -y+1/2, -z'
'-x+1/2, y+1/2, -z'
'x+1/2, -y+1/2, z'
'x+1/2, y+1/2, z'

loop_
_atom_site_label
_atom_site_type_symbol
_atom_site_fract_x
_atom_site_fract_y
_atom_site_fract_z
_atom_site_occupancy
_atom_site_B_iso_or_equiv
Zr1 Zr 0.57851(19) 0.61912(28) 0.04052(51) 1 0.25(12)
Zr2 Zr 0.46334(25) 0.5 0.30676(77) 1 0.25(12)
O1 O 0.55665(86) 0.5 0.1858(27) 1 1.94(31)
O2 O 0.6030(13) 0.5 -0.1157(28) 1 1.94(31)
O3 O 0.5 0.5783(16) 0.5 1 1.94(31)
O4 O 0.51662(61) 0.6283(15) -0.1668(21) 1 1.94(31)
O5 O 0.61125(52) 0.59852(87) -0.3969(16) 1 1.94(31)
O6 O 0.55225(60) 0.76629(88) 0.0129(27) 1 1.94(31)
O7 O 0.64326(72) 0.6566(14) -0.1656(16) 1 1.94(31)
O8 O 0.67366(58) 0.57536(94) 0.0968(25) 1 1.94(31)
O9 O 0.6017(11) 0.6853(19) 0.2656(21) 1 1.94(31)
C1 C 0.64462 0.64903 -0.32096 1 1.67(57)
C2 C 0.69773 0.70101 -0.41577 1 1.67(57)
C3 C 0.72860 0.77244 -0.33751 1 1.67(57)
N4 N 0.72018 0.67907 -0.57970 1 1.67(57)
C5 C 0.7051(14) 0.5 0.1058(51) 0.959(65) 1.67(57)
C6 C 0.54239(80) 0.95320(12) 0.0918(24) 1 1.67(57)
C7 C 0.5 0.8036(19) 0 1 1.67(57)
C8 C 0.5 0.9116(17) 0 1.08 1.67(57)
Ow1 O 0.7475(14) 0.5 0.6819(50) 0.999(48) 3.6(11)
Ow2 O 0.5 0.7959(28) 0.5 1.000(51) 3.6(11)
Ow3 O 0.6655(10) 0.9002(19) 0.0938(31) 1.000(45) 3.6(11)
